data_4022030
loop_
_publ_author_name
'Daisuke Takeuchi'
'Itaru Asano'
'Kohtaro Osakada'

_publ_contact_author_email kosakada@res.titech.ac.jp
_publ_contact_author_fax +81-45-924-5224
_publ_contact_author_name 'Kohtaro Osakada'
_publ_contact_author_phone +81-45-924-5224
_publ_section_title
;
 Synthesis and Structure of Cyclic Oligo(p-phenylene oxide)s,
 - (C~6~H~4~O)~n~ - (n = 6-10)
;
_journal_name_full 'Journal of Organic Chemistry'
_journal_page_first 8614
_journal_page_last 8617
_journal_paper_doi 10.1021/jo0609982
_journal_volume 71
_journal_year 2006
_chemical_formula_moiety 'C50 H34 Cl6 O8 '
_chemical_formula_sum 'C50 H34 Cl6 O8'
_chemical_formula_weight 975.53
_space_group_IT_number 2
_space_group_name_Hall '-P 1'
_space_group_name_H-M_alt 'P -1'
_symmetry_cell_setting triclinic
_symmetry_Int_Tables_number 2
_symmetry_space_group_name_Hall '-P 1'
_symmetry_space_group_name_H-M 'P -1'
_audit_creation_date 2006-05-14
_audit_creation_method 'by CrystalStructure 3.7.0'
_cell_angle_alpha 83.87(4)
_cell_angle_beta 81.86(3)
_cell_angle_gamma 87.12(3)
_cell_formula_units_Z 2
_cell_length_a 9.596(7)
_cell_length_b 14.145(10)
_cell_length_c 17.077(13)
_cell_measurement_reflns_used 7123
_cell_measurement_temperature 113.1
_cell_measurement_theta_max 27.5
_cell_measurement_theta_min 3.0
_cell_volume 2280(3)
_computing_cell_refinement CrystalClear
_computing_data_collection CrystalClear
_computing_data_reduction CrystalStructure
_computing_publication_material 'CrystalStructure 3.7.0'
_computing_structure_refinement CRYSTALS
_computing_structure_solution SIR92
_diffrn_detector_area_resol_mean 7.31
_diffrn_measured_fraction_theta_full 0.926
_diffrn_measured_fraction_theta_max 0.926
_diffrn_measurement_device_type 'Rigaku Saturn'
_diffrn_measurement_method \w
_diffrn_radiation_type 'Mo K\a'
_diffrn_radiation_wavelength 0.71070
_diffrn_reflns_av_R_equivalents 0.032
_diffrn_reflns_limit_h_max 12
_diffrn_reflns_limit_h_min -12
_diffrn_reflns_limit_k_max 13
_diffrn_reflns_limit_k_min -18
_diffrn_reflns_limit_l_max 22
_diffrn_reflns_limit_l_min -21
_diffrn_reflns_number 16649
_diffrn_reflns_theta_full 27.48
_diffrn_reflns_theta_max 27.48
_exptl_absorpt_coefficient_mu 0.431
_exptl_absorpt_correction_T_max 0.000
_exptl_absorpt_correction_T_min 0.000
_exptl_absorpt_correction_type none
_exptl_crystal_colour colorless
_exptl_crystal_density_diffrn 1.421
_exptl_crystal_density_method 'not measured'
_exptl_crystal_description prism
_exptl_crystal_F_000 1000.00
_exptl_crystal_size_max 0.70
_exptl_crystal_size_mid 0.50
_exptl_crystal_size_min 0.30
_refine_diff_density_max 1.38
_refine_diff_density_min -0.97
_refine_ls_extinction_method none
_refine_ls_goodness_of_fit_ref 0.954
_refine_ls_hydrogen_treatment refall
_refine_ls_number_parameters 611
_refine_ls_number_reflns 5569
_refine_ls_R_factor_gt 0.0816
_refine_ls_shift/su_max 0.0000
_refine_ls_structure_factor_coef F
_refine_ls_weighting_details 'w = 1/[0.0133Fo^2^ + 1.0000\s(Fo^2^)]'
_refine_ls_weighting_scheme calc
_refine_ls_wR_factor_ref 0.1334
_reflns_number_gt 5466
_reflns_number_total 9691
_reflns_threshold_expression F^2^>2.0\s(F^2^)
_cod_data_source_file jo0609982si20060518_031620_3.cif
_cod_original_formula_sum 'C50 H34 Cl6 O8 '
_cod_database_code 4022030

loop_
_symmetry_equiv_pos_site_id
_symmetry_equiv_pos_as_xyz
1 +X,+Y,+Z
2 -X,-Y,-Z

loop_
_atom_site_label
_atom_site_type_symbol
_atom_site_fract_x
_atom_site_fract_y
_atom_site_fract_z
_atom_site_U_iso_or_equiv
_atom_site_adp_type
_atom_site_occupancy
_atom_site_symmetry_multiplicity
_atom_site_calc_flag
_atom_site_refinement_flags
Cl(1) Cl 0.0420(2) 0.75779(18) 0.9235(2) 0.1177(10) Uani 1.00 1 d .
Cl(2) Cl -0.0492(2) 0.8221(3) 1.07468(16) 0.1359(12) Uani 1.00 1 d .
Cl(3) Cl -0.1454(2) 0.91977(17) 0.93558(19) 0.1084(9) Uani 1.00 1 d .
Cl(4) Cl -0.3925(2) 0.61183(13) 0.44384(12) 0.0750(6) Uani 1.00 1 d .
Cl(5) Cl -0.4548(2) 0.62644(16) 0.61223(12) 0.0758(6) Uani 1.00 1 d .
Cl(6) Cl -0.58572(19) 0.76018(13) 0.50211(12) 0.0683(5) Uani 1.00 1 d .
O(1) O -0.3186(4) 1.1698(2) 1.2555(2) 0.0424(11) Uani 1.00 1 d .
O(2) O -0.5556(3) 1.1955(2) 0.9752(2) 0.0368(9) Uani 1.00 1 d .
O(3) O -0.2811(4) 1.1151(2) 0.6813(2) 0.0422(10) Uani 1.00 1 d .
O(4) O -0.1607(4) 0.7571(2) 0.5812(2) 0.0364(10) Uani 1.00 1 d .
O(5) O 0.2596(3) 0.5140(2) 0.6854(2) 0.0338(9) Uani 1.00 1 d .
O(6) O 0.2518(4) 0.3882(2) 1.0041(2) 0.0362(9) Uani 1.00 1 d .
O(7) O 0.2606(3) 0.5971(2) 1.2585(2) 0.0382(10) Uani 1.00 1 d .
O(8) O -0.1875(4) 0.8126(2) 1.3981(2) 0.0382(10) Uani 1.00 1 d .
C(1) C -0.3751(5) 1.1711(3) 1.1847(2) 0.0303(12) Uani 1.00 1 d .
C(2) C -0.3960(5) 1.0896(3) 1.1503(2) 0.0327(13) Uani 1.00 1 d .
C(3) C -0.4547(5) 1.0972(3) 1.0802(3) 0.0337(13) Uani 1.00 1 d .
C(4) C -0.4885(5) 1.1861(3) 1.0447(2) 0.0311(13) Uani 1.00 1 d .
C(5) C -0.4665(5) 1.2674(3) 1.0783(3) 0.0337(13) Uani 1.00 1 d .
C(6) C -0.4089(5) 1.2594(3) 1.1484(3) 0.0321(13) Uani 1.00 1 d .
C(7) C -0.4796(5) 1.1719(3) 0.9050(2) 0.0293(12) Uani 1.00 1 d .
C(8) C -0.3382(5) 1.1462(3) 0.8955(2) 0.0291(12) Uani 1.00 1 d .
C(9) C -0.2704(5) 1.1260(3) 0.8205(3) 0.0358(14) Uani 1.00 1 d .
C(10) C -0.3471(5) 1.1306(3) 0.7577(3) 0.0337(13) Uani 1.00 1 d .
C(11) C -0.4890(5) 1.1561(3) 0.7668(3) 0.0363(14) Uani 1.00 1 d .
C(12) C -0.5558(5) 1.1757(3) 0.8419(3) 0.0359(14) Uani 1.00 1 d .
C(13) C -0.2528(5) 1.0231(3) 0.6625(2) 0.0297(12) Uani 1.00 1 d .
C(14) C -0.2828(5) 0.9430(3) 0.7149(3) 0.0333(13) Uani 1.00 1 d .
C(15) C -0.2525(5) 0.8535(3) 0.6875(3) 0.0327(13) Uani 1.00 1 d .
C(16) C -0.1888(5) 0.8470(3) 0.6099(2) 0.0303(13) Uani 1.00 1 d .
C(17) C -0.1588(5) 0.9265(3) 0.5585(2) 0.0338(13) Uani 1.00 1 d .
C(18) C -0.1923(5) 1.0165(3) 0.5839(2) 0.0317(13) Uani 1.00 1 d .
C(19) C -0.0535(5) 0.7005(3) 0.6094(2) 0.0304(12) Uani 1.00 1 d .
C(20) C 0.0442(5) 0.7329(3) 0.6501(3) 0.0342(13) Uani 1.00 1 d .
C(21) C 0.1510(5) 0.6704(3) 0.6761(3) 0.0353(14) Uani 1.00 1 d .
C(22) C 0.1546(5) 0.5773(3) 0.6596(2) 0.0323(13) Uani 1.00 1 d .
C(23) C 0.0582(5) 0.5450(3) 0.6163(2) 0.0302(12) Uani 1.00 1 d .
C(24) C -0.0462(5) 0.6066(3) 0.5901(2) 0.0303(12) Uani 1.00 1 d .
C(25) C 0.2540(5) 0.4915(3) 0.7658(2) 0.0288(12) Uani 1.00 1 d .
C(26) C 0.1362(5) 0.5089(3) 0.8207(3) 0.0338(13) Uani 1.00 1 d .
C(27) C 0.1366(5) 0.4759(3) 0.9003(3) 0.0345(13) Uani 1.00 1 d .
C(28) C 0.2535(5) 0.4283(3) 0.9255(2) 0.0302(12) Uani 1.00 1 d .
C(29) C 0.3716(5) 0.4122(3) 0.8715(3) 0.0336(13) Uani 1.00 1 d .
C(30) C 0.3736(5) 0.4447(3) 0.7920(3) 0.0340(13) Uani 1.00 1 d .
C(31) C 0.2505(5) 0.4453(3) 1.0644(2) 0.0295(12) Uani 1.00 1 d .
C(32) C 0.2597(5) 0.5445(3) 1.0517(3) 0.0325(13) Uani 1.00 1 d .
C(33) C 0.2601(5) 0.5944(3) 1.1180(3) 0.0361(14) Uani 1.00 1 d .
C(34) C 0.2501(5) 0.5473(3) 1.1930(3) 0.0321(13) Uani 1.00 1 d .
C(35) C 0.2393(5) 0.4501(3) 1.2054(3) 0.0336(13) Uani 1.00 1 d .
C(36) C 0.2384(5) 0.3987(3) 1.1408(3) 0.0334(13) Uani 1.00 1 d .
C(37) C 0.1421(5) 0.6492(3) 1.2902(2) 0.0312(13) Uani 1.00 1 d .
C(38) C 0.0243(5) 0.6680(3) 1.2543(2) 0.0320(13) Uani 1.00 1 d .
C(39) C -0.0886(5) 0.7220(3) 1.2902(2) 0.0336(13) Uani 1.00 1 d .
C(40) C -0.0766(5) 0.7567(3) 1.3615(2) 0.0331(13) Uani 1.00 1 d .
C(41) C 0.0417(5) 0.7365(3) 1.3984(2) 0.0322(13) Uani 1.00 1 d .
C(42) C 0.1516(5) 0.6810(3) 1.3634(2) 0.0332(13) Uani 1.00 1 d .
C(43) C -0.2131(5) 0.9015(3) 1.3609(2) 0.0307(13) Uani 1.00 1 d .
C(44) C -0.1185(5) 0.9477(3) 1.3027(3) 0.0358(14) Uani 1.00 1 d .
C(45) C -0.1524(6) 1.0387(3) 1.2673(3) 0.0387(14) Uani 1.00 1 d .
C(46) C -0.2817(6) 1.0809(3) 1.2919(3) 0.0363(14) Uani 1.00 1 d .
C(47) C -0.3745(5) 1.0373(3) 1.3523(3) 0.0366(14) Uani 1.00 1 d .
C(48) C -0.3415(5) 0.9473(3) 1.3871(3) 0.0353(14) Uani 1.00 1 d .
C(49) C -0.0981(6) 0.8111(4) 0.9812(3) 0.0468(17) Uani 1.00 1 d .
C(50) C -0.4321(6) 0.6903(4) 0.5172(3) 0.0434(16) Uani 1.00 1 d .
H(1) H -0.3701 1.0290 1.1747 0.039 Uiso 1.00 1 c R
H(2) H -0.4738 1.0419 1.0572 0.041 Uiso 1.00 1 c R
H(3) H -0.4908 1.3276 1.0524 0.040 Uiso 1.00 1 c R
H(4) H -0.3952 1.3151 1.1726 0.039 Uiso 1.00 1 c R
H(5) H -0.2874 1.1418 0.9397 0.035 Uiso 1.00 1 c R
H(6) H -0.1723 1.1104 0.8122 0.042 Uiso 1.00 1 c R
H(7) H -0.5409 1.1596 0.7231 0.044 Uiso 1.00 1 c R
H(8) H -0.6535 1.1924 0.8501 0.044 Uiso 1.00 1 c R
H(9) H -0.3265 0.9490 0.7677 0.039 Uiso 1.00 1 c R
H(10) H -0.2730 0.7971 0.7218 0.039 Uiso 1.00 1 c R
H(11) H -0.1154 0.9199 0.5057 0.042 Uiso 1.00 1 c R
H(12) H -0.1739 1.0723 0.5485 0.038 Uiso 1.00 1 c R
H(13) H 0.0398 0.7974 0.6614 0.042 Uiso 1.00 1 c R
H(14) H 0.2194 0.6920 0.7045 0.044 Uiso 1.00 1 c R
H(15) H 0.0644 0.4807 0.6046 0.036 Uiso 1.00 1 c R
H(16) H -0.1114 0.5853 0.5594 0.037 Uiso 1.00 1 c R
H(17) H 0.0572 0.5440 0.8034 0.041 Uiso 1.00 1 c R
H(18) H 0.0558 0.4842 0.9384 0.041 Uiso 1.00 1 c R
H(19) H 0.4519 0.3801 0.8900 0.040 Uiso 1.00 1 c R
H(20) H 0.4548 0.4335 0.7548 0.039 Uiso 1.00 1 c R
H(21) H 0.2686 0.5751 0.9990 0.039 Uiso 1.00 1 c R
H(22) H 0.2675 0.6616 1.1107 0.043 Uiso 1.00 1 c R
H(23) H 0.2350 0.4190 1.2578 0.040 Uiso 1.00 1 c R
H(24) H 0.2293 0.3317 1.1478 0.039 Uiso 1.00 1 c R
H(25) H 0.0219 0.6484 1.2030 0.039 Uiso 1.00 1 c R
H(26) H -0.1737 0.7314 1.2676 0.041 Uiso 1.00 1 c R
H(27) H 0.0461 0.7588 1.4485 0.039 Uiso 1.00 1 c R
H(28) H 0.2341 0.6660 1.3878 0.041 Uiso 1.00 1 c R
H(29) H -0.0299 0.9175 1.2869 0.042 Uiso 1.00 1 c R
H(30) H -0.0887 1.0694 1.2258 0.046 Uiso 1.00 1 c R
H(31) H -0.4607 1.0694 1.3700 0.045 Uiso 1.00 1 c R
H(32) H -0.4054 0.9153 1.4278 0.042 Uiso 1.00 1 c R
H(33) H -0.1769 0.7715 0.9882 0.055 Uiso 1.00 1 c R
H(34) H -0.3551 0.7310 0.5137 0.052 Uiso 1.00 1 c R

loop_
_atom_site_aniso_label
_atom_site_aniso_U_11
_atom_site_aniso_U_22
_atom_site_aniso_U_33
_atom_site_aniso_U_12
_atom_site_aniso_U_13
_atom_site_aniso_U_23
Cl(1) 0.0750(15) 0.0847(15) 0.168(2) 0.0130(12) 0.0582(17) -0.0028(16)
Cl(2) 0.0712(15) 0.271(4) 0.0712(15) -0.068(2) -0.0183(12) -0.004(2)
Cl(3) 0.0750(15) 0.0799(14) 0.149(2) 0.0098(11) 0.0010(15) 0.0569(15)
Cl(4) 0.0786(13) 0.0656(11) 0.0813(13) -0.0118(9) 0.0139(10) -0.0387(10)
Cl(5) 0.0572(11) 0.1000(15) 0.0629(11) -0.0159(10) 0.0024(9) 0.0169(10)
Cl(6) 0.0448(9) 0.0673(11) 0.0932(14) 0.0044(8) -0.0117(9) -0.0097(9)
O(1) 0.062(2) 0.0335(19) 0.038(2) 0.0007(17) -0.0223(19) -0.0095(16)
O(2) 0.0299(19) 0.051(2) 0.0289(18) 0.0148(16) -0.0028(14) -0.0084(16)
O(3) 0.062(2) 0.0278(18) 0.032(2) 0.0036(16) 0.0124(18) -0.0088(15)
O(4) 0.044(2) 0.0337(19) 0.035(2) 0.0127(16) -0.0155(16) -0.0135(15)
O(5) 0.0319(19) 0.0389(19) 0.0297(18) 0.0140(15) -0.0022(15) -0.0095(15)
O(6) 0.048(2) 0.0309(18) 0.0294(18) 0.0093(15) -0.0039(16) -0.0082(14)
O(7) 0.0306(19) 0.050(2) 0.039(2) 0.0123(16) -0.0127(16) -0.0224(17)
O(8) 0.049(2) 0.0346(19) 0.0267(18) 0.0085(16) 0.0038(16) -0.0009(14)
C(1) 0.031(2) 0.028(2) 0.033(2) 0.0001(19) -0.005(2) -0.009(2)
C(2) 0.040(2) 0.029(2) 0.030(2) -0.002(2) -0.003(2) -0.006(2)
C(3) 0.042(3) 0.026(2) 0.034(2) 0.001(2) -0.004(2) -0.012(2)
C(4) 0.032(2) 0.037(2) 0.024(2) 0.005(2) -0.003(2) -0.008(2)
C(5) 0.027(2) 0.032(2) 0.041(3) 0.0037(19) -0.001(2) -0.004(2)
C(6) 0.037(2) 0.023(2) 0.039(2) 0.0004(19) -0.006(2) -0.012(2)
C(7) 0.033(2) 0.027(2) 0.028(2) 0.0004(19) -0.002(2) -0.0048(19)
C(8) 0.029(2) 0.025(2) 0.034(2) 0.0010(18) -0.006(2) -0.0047(19)
C(9) 0.031(2) 0.035(2) 0.038(2) 0.008(2) 0.005(2) -0.005(2)
C(10) 0.047(3) 0.022(2) 0.030(2) -0.002(2) 0.003(2) -0.0071(19)
C(11) 0.039(3) 0.038(2) 0.033(2) 0.005(2) -0.006(2) -0.010(2)
C(12) 0.029(2) 0.041(2) 0.039(2) 0.000(2) -0.005(2) -0.013(2)
C(13) 0.026(2) 0.030(2) 0.034(2) 0.0023(19) -0.002(2) -0.013(2)
C(14) 0.033(2) 0.036(2) 0.029(2) 0.002(2) 0.002(2) -0.007(2)
C(15) 0.034(2) 0.033(2) 0.030(2) 0.006(2) -0.003(2) -0.003(2)
C(16) 0.031(2) 0.029(2) 0.035(2) 0.0086(19) -0.011(2) -0.015(2)
C(17) 0.041(3) 0.039(2) 0.024(2) 0.001(2) -0.007(2) -0.015(2)
C(18) 0.034(2) 0.037(2) 0.024(2) 0.002(2) -0.005(2) -0.002(2)
C(19) 0.030(2) 0.037(2) 0.025(2) 0.004(2) -0.003(2) -0.010(2)
C(20) 0.038(2) 0.030(2) 0.036(2) 0.005(2) -0.009(2) -0.009(2)
C(21) 0.038(2) 0.033(2) 0.039(2) -0.001(2) -0.011(2) -0.015(2)
C(22) 0.030(2) 0.036(2) 0.029(2) 0.006(2) 0.002(2) -0.008(2)
C(23) 0.037(2) 0.026(2) 0.026(2) 0.006(2) 0.001(2) -0.0065(19)
C(24) 0.036(2) 0.028(2) 0.029(2) -0.001(2) -0.004(2) -0.0097(19)
C(25) 0.026(2) 0.031(2) 0.030(2) 0.0032(19) -0.0023(19) -0.0123(19)
C(26) 0.026(2) 0.042(2) 0.035(2) 0.010(2) -0.007(2) -0.015(2)
C(27) 0.028(2) 0.044(2) 0.032(2) 0.010(2) 0.002(2) -0.018(2)
C(28) 0.035(2) 0.028(2) 0.029(2) 0.003(2) -0.007(2) -0.0075(19)
C(29) 0.028(2) 0.035(2) 0.037(2) 0.007(2) -0.005(2) -0.001(2)
C(30) 0.023(2) 0.038(2) 0.038(2) 0.008(2) 0.001(2) -0.002(2)
C(31) 0.026(2) 0.035(2) 0.029(2) 0.0082(19) -0.0047(19) -0.011(2)
C(32) 0.030(2) 0.035(2) 0.032(2) -0.001(2) -0.003(2) -0.003(2)
C(33) 0.032(2) 0.037(2) 0.040(3) 0.001(2) -0.003(2) -0.010(2)
C(34) 0.022(2) 0.039(2) 0.037(2) 0.007(2) -0.006(2) -0.013(2)
C(35) 0.029(2) 0.043(2) 0.027(2) 0.011(2) -0.003(2) -0.003(2)
C(36) 0.034(2) 0.027(2) 0.037(2) 0.007(2) -0.002(2) -0.003(2)
C(37) 0.032(2) 0.030(2) 0.032(2) 0.002(2) -0.001(2) -0.010(2)
C(38) 0.033(2) 0.038(2) 0.025(2) 0.005(2) -0.007(2) -0.008(2)
C(39) 0.034(2) 0.039(2) 0.029(2) 0.007(2) -0.006(2) -0.009(2)
C(40) 0.037(2) 0.031(2) 0.030(2) 0.001(2) 0.002(2) -0.007(2)
C(41) 0.041(2) 0.033(2) 0.024(2) -0.005(2) -0.005(2) -0.0077(19)
C(42) 0.033(2) 0.039(2) 0.031(2) -0.005(2) -0.010(2) -0.006(2)
C(43) 0.041(2) 0.030(2) 0.023(2) 0.003(2) -0.005(2) -0.0111(19)
C(44) 0.039(3) 0.035(2) 0.031(2) 0.005(2) 0.001(2) -0.004(2)
C(45) 0.043(3) 0.034(2) 0.039(2) -0.005(2) -0.000(2) -0.005(2)
C(46) 0.045(3) 0.032(2) 0.035(2) -0.004(2) -0.015(2) -0.007(2)
C(47) 0.038(3) 0.037(2) 0.038(2) 0.009(2) -0.012(2) -0.016(2)
C(48) 0.034(2) 0.043(2) 0.028(2) -0.000(2) 0.000(2) -0.008(2)
C(49) 0.034(3) 0.049(3) 0.054(3) -0.002(2) -0.003(2) 0.005(2)
C(50) 0.034(3) 0.049(3) 0.048(3) -0.006(2) -0.000(2) -0.012(2)

loop_
_atom_type_symbol
_atom_type_description
_atom_type_scat_dispersion_real
_atom_type_scat_dispersion_imag
_atom_type_scat_source
C C 0.003 0.002
;
International Tables for Crystallography
(1992, Vol. C, Tables 4.2.6.8 and 6.1.1.4)
;
H H 0.000 0.000
;
International Tables for Crystallography
(1992, Vol. C, Table 6.1.1.4)
;
O O 0.011 0.006
;
International Tables for Crystallography
(1992, Vol. C, Tables 4.2.6.8 and 6.1.1.4)
;
Cl Cl 0.148 0.159
;
International Tables for Crystallography
(1992, Vol. C, Tables 4.2.6.8 and 6.1.1.4)
;

loop_
_geom_angle_atom_site_label_1
_geom_angle_atom_site_label_2
_geom_angle_atom_site_label_3
_geom_angle
C(1) O(1) C(46) 116.8(4)
C(4) O(2) C(7) 118.7(3)
C(10) O(3) C(13) 119.1(3)
C(16) O(4) C(19) 117.7(4)
C(22) O(5) C(25) 116.9(3)
C(28) O(6) C(31) 120.4(3)
C(34) O(7) C(37) 118.3(4)
C(40) O(8) C(43) 117.2(3)
O(1) C(1) C(2) 123.4(4)
O(1) C(1) C(6) 116.4(4)
C(2) C(1) C(6) 120.2(5)
C(1) C(2) C(3) 119.6(4)
C(2) C(3) C(4) 119.5(4)
O(2) C(4) C(3) 120.6(4)
O(2) C(4) C(5) 118.2(4)
C(3) C(4) C(5) 121.1(5)
C(4) C(5) C(6) 119.1(4)
C(1) C(6) C(5) 120.4(4)
O(2) C(7) C(8) 124.4(4)
O(2) C(7) C(12) 114.9(4)
C(8) C(7) C(12) 120.7(4)
C(7) C(8) C(9) 119.6(4)
C(8) C(9) C(10) 119.3(4)
O(3) C(10) C(9) 120.7(4)
O(3) C(10) C(11) 117.9(5)
C(9) C(10) C(11) 121.4(4)
C(10) C(11) C(12) 118.9(5)
C(7) C(12) C(11) 120.1(4)
O(3) C(13) C(14) 124.4(4)
O(3) C(13) C(18) 114.0(4)
C(14) C(13) C(18) 121.6(4)
C(13) C(14) C(15) 118.6(4)
C(14) C(15) C(16) 119.7(4)
O(4) C(16) C(15) 120.2(4)
O(4) C(16) C(17) 118.4(4)
C(15) C(16) C(17) 121.4(4)
C(16) C(17) C(18) 119.8(4)
C(13) C(18) C(17) 118.9(4)
O(4) C(19) C(20) 123.7(4)
O(4) C(19) C(24) 115.1(4)
C(20) C(19) C(24) 121.1(4)
C(19) C(20) C(21) 119.9(4)
C(20) C(21) C(22) 118.8(5)
O(5) C(22) C(21) 119.6(4)
O(5) C(22) C(23) 119.1(4)
C(21) C(22) C(23) 121.3(4)
C(22) C(23) C(24) 120.0(4)
C(19) C(24) C(23) 118.8(4)
O(5) C(25) C(26) 123.9(4)
O(5) C(25) C(30) 116.4(4)
C(26) C(25) C(30) 119.6(4)
C(25) C(26) C(27) 119.6(4)
C(26) C(27) C(28) 120.6(4)
O(6) C(28) C(27) 121.3(4)
O(6) C(28) C(29) 118.4(4)
C(27) C(28) C(29) 120.1(4)
C(28) C(29) C(30) 120.2(4)
C(25) C(30) C(29) 119.9(4)
O(6) C(31) C(32) 123.4(4)
O(6) C(31) C(36) 115.8(4)
C(32) C(31) C(36) 120.8(4)
C(31) C(32) C(33) 117.9(4)
C(32) C(33) C(34) 120.7(4)
O(7) C(34) C(33) 120.2(4)
O(7) C(34) C(35) 118.4(4)
C(33) C(34) C(35) 121.4(5)
C(34) C(35) C(36) 119.3(4)
C(31) C(36) C(35) 120.1(4)
O(7) C(37) C(38) 124.2(4)
O(7) C(37) C(42) 114.7(4)
C(38) C(37) C(42) 121.1(4)
C(37) C(38) C(39) 120.1(4)
C(38) C(39) C(40) 118.7(5)
O(8) C(40) C(39) 119.9(4)
O(8) C(40) C(41) 119.0(4)
C(39) C(40) C(41) 121.1(4)
C(40) C(41) C(42) 119.8(4)
C(37) C(42) C(41) 119.1(5)
O(8) C(43) C(44) 123.8(4)
O(8) C(43) C(48) 116.5(4)
C(44) C(43) C(48) 119.7(4)
C(43) C(44) C(45) 120.5(4)
C(44) C(45) C(46) 118.8(4)
O(1) C(46) C(45) 119.5(4)
O(1) C(46) C(47) 119.3(4)
C(45) C(46) C(47) 121.2(4)
C(46) C(47) C(48) 120.1(4)
C(43) C(48) C(47) 119.7(4)
Cl(1) C(49) Cl(2) 108.6(3)
Cl(1) C(49) Cl(3) 110.9(3)
Cl(2) C(49) Cl(3) 111.3(3)
Cl(4) C(50) Cl(5) 110.2(3)
Cl(4) C(50) Cl(6) 110.6(3)
Cl(5) C(50) Cl(6) 110.1(3)
C(1) C(2) H(1) 119.9
C(3) C(2) H(1) 120.5
C(2) C(3) H(2) 120.6
C(4) C(3) H(2) 119.8
C(4) C(5) H(3) 119.1
C(6) C(5) H(3) 121.8
C(1) C(6) H(4) 119.9
C(5) C(6) H(4) 119.7
C(7) C(8) H(5) 120.0
C(9) C(8) H(5) 120.4
C(8) C(9) H(6) 121.0
C(10) C(9) H(6) 119.7
C(10) C(11) H(7) 120.8
C(12) C(11) H(7) 120.3
C(7) C(12) H(8) 119.2
C(11) C(12) H(8) 120.7
C(13) C(14) H(9) 120.3
C(15) C(14) H(9) 121.0
C(14) C(15) H(10) 120.7
C(16) C(15) H(10) 119.5
C(16) C(17) H(11) 119.6
C(18) C(17) H(11) 120.6
C(13) C(18) H(12) 120.4
C(17) C(18) H(12) 120.7
C(19) C(20) H(13) 120.2
C(21) C(20) H(13) 119.8
C(20) C(21) H(14) 120.8
C(22) C(21) H(14) 120.4
C(22) C(23) H(15) 119.6
C(24) C(23) H(15) 120.4
C(19) C(24) H(16) 120.8
C(23) C(24) H(16) 120.4
C(25) C(26) H(17) 119.6
C(27) C(26) H(17) 120.9
C(26) C(27) H(18) 121.0
C(28) C(27) H(18) 118.3
C(28) C(29) H(19) 119.1
C(30) C(29) H(19) 120.7
C(25) C(30) H(20) 119.9
C(29) C(30) H(20) 120.2
C(31) C(32) H(21) 119.7
C(33) C(32) H(21) 122.4
C(32) C(33) H(22) 119.3
C(34) C(33) H(22) 120.0
C(34) C(35) H(23) 119.7
C(36) C(35) H(23) 121.0
C(31) C(36) H(24) 119.0
C(35) C(36) H(24) 120.9
C(37) C(38) H(25) 119.6
C(39) C(38) H(25) 120.1
C(38) C(39) H(26) 120.6
C(40) C(39) H(26) 120.6
C(40) C(41) H(27) 119.8
C(42) C(41) H(27) 120.4
C(37) C(42) H(28) 119.6
C(41) C(42) H(28) 121.2
C(43) C(44) H(29) 119.3
C(45) C(44) H(29) 120.2
C(44) C(45) H(30) 120.4
C(46) C(45) H(30) 120.7
C(46) C(47) H(31) 119.5
C(48) C(47) H(31) 120.5
C(43) C(48) H(32) 119.1
C(47) C(48) H(32) 121.2
Cl(1) C(49) H(33) 109.2
Cl(2) C(49) H(33) 108.4
Cl(3) C(49) H(33) 108.4
Cl(4) C(50) H(34) 108.2
Cl(5) C(50) H(34) 108.7
Cl(6) C(50) H(34) 109.1

loop_
_geom_bond_atom_site_label_1
_geom_bond_atom_site_label_2
_geom_bond_distance
Cl(1) C(49) 1.740(6)
Cl(2) C(49) 1.751(7)
Cl(3) C(49) 1.717(6)
Cl(4) C(50) 1.751(6)
Cl(5) C(50) 1.762(6)
Cl(6) C(50) 1.767(6)
O(1) C(1) 1.392(6)
O(1) C(46) 1.394(6)
O(2) C(4) 1.419(6)
O(2) C(7) 1.377(5)
O(3) C(10) 1.403(6)
O(3) C(13) 1.377(6)
O(4) C(16) 1.411(6)
O(4) C(19) 1.381(6)
O(5) C(22) 1.400(6)
O(5) C(25) 1.370(6)
O(6) C(28) 1.397(5)
O(6) C(31) 1.374(6)
O(7) C(34) 1.401(7)
O(7) C(37) 1.399(6)
O(8) C(40) 1.408(6)
O(8) C(43) 1.373(5)
C(1) C(2) 1.384(7)
C(1) C(6) 1.380(6)
C(2) C(3) 1.384(7)
C(3) C(4) 1.380(6)
C(4) C(5) 1.378(7)
C(5) C(6) 1.379(8)
C(7) C(8) 1.379(7)
C(7) C(12) 1.380(7)
C(8) C(9) 1.403(7)
C(9) C(10) 1.378(8)
C(10) C(11) 1.383(7)
C(11) C(12) 1.399(7)
C(13) C(14) 1.382(6)
C(13) C(18) 1.396(6)
C(14) C(15) 1.398(7)
C(15) C(16) 1.390(7)
C(16) C(17) 1.367(6)
C(17) C(18) 1.396(7)
C(19) C(20) 1.366(8)
C(19) C(24) 1.398(7)
C(20) C(21) 1.409(7)
C(21) C(22) 1.374(7)
C(22) C(23) 1.386(7)
C(23) C(24) 1.385(7)
C(25) C(26) 1.393(6)
C(25) C(30) 1.400(7)
C(26) C(27) 1.389(7)
C(27) C(28) 1.378(7)
C(28) C(29) 1.382(6)
C(29) C(30) 1.385(7)
C(31) C(32) 1.402(7)
C(31) C(36) 1.389(6)
C(32) C(33) 1.398(8)
C(33) C(34) 1.373(7)
C(34) C(35) 1.376(7)
C(35) C(36) 1.385(7)
C(37) C(38) 1.362(7)
C(37) C(42) 1.389(7)
C(38) C(39) 1.400(7)
C(39) C(40) 1.381(7)
C(40) C(41) 1.378(7)
C(41) C(42) 1.387(7)
C(43) C(44) 1.380(6)
C(43) C(48) 1.401(7)
C(44) C(45) 1.405(7)
C(45) C(46) 1.380(7)
C(46) C(47) 1.377(7)
C(47) C(48) 1.388(7)
C(2) H(1) 0.950
C(3) H(2) 0.950
C(5) H(3) 0.950
C(6) H(4) 0.950
C(8) H(5) 0.950
C(9) H(6) 0.950
C(11) H(7) 0.950
C(12) H(8) 0.950
C(14) H(9) 0.950
C(15) H(10) 0.950
C(17) H(11) 0.950
C(18) H(12) 0.950
C(20) H(13) 0.950
C(21) H(14) 0.950
C(23) H(15) 0.950
C(24) H(16) 0.950
C(26) H(17) 0.950
C(27) H(18) 0.950
C(29) H(19) 0.950
C(30) H(20) 0.950
C(32) H(21) 0.950
C(33) H(22) 0.950
C(35) H(23) 0.950
C(36) H(24) 0.950
C(38) H(25) 0.950
C(39) H(26) 0.950
C(41) H(27) 0.950
C(42) H(28) 0.950
C(44) H(29) 0.950
C(45) H(30) 0.950
C(47) H(31) 0.950
C(48) H(32) 0.950
C(49) H(33) 0.950
C(50) H(34) 0.950

loop_
_cod_related_entry_id
_cod_related_entry_database
_cod_related_entry_code
1 ChemSpider 21154193
